data_4334793
loop_
_publ_author_name
'Thi Nhu Y Hoang'
'Marie Humbert-Droz'
'Thibault Dutronc'
'Laure Gu\'en\'ee'
'C\'eline Besnard'
'Claude Piguet'

_publ_contact_author_address
;Department of inorganic, analytic and applied chemistry 
University of Geneva, Sciences II 
30 quai Ernest-Ansermet 
CH-1211 Gen\`eve 4 
;
_publ_contact_author_email claude.Piguet@unige.ch
_publ_contact_author_fax '+41 (0)22 379 68 30 '
_publ_contact_author_name 'Claude Piguet'
_publ_contact_author_phone '+41 (0)22 379 60 34'
_publ_section_title
;
 A Polyaromatic Terdentate Binding Unit with Fused 5,6-Membered Chelates
 for Complexing s-, p-, d-, and f-Block Cations
;
_journal_name_full 'Inorganic Chemistry'
_journal_page_first 5570
_journal_page_last 5580
_journal_paper_doi 10.1021/ic400526j
_journal_volume 52
_journal_year 2013
_chemical_formula_moiety '1(C34 H24 N8 Zn), 2(C F3 O3 S), 0.13(H2 O)'
_chemical_formula_sum 'C36 H24.25 F6 N8 O6.12 S2 Zn'
_chemical_formula_weight 910.37
_chemical_name_systematic
;
 ? 
;
_space_group_crystal_system triclinic
_space_group_IT_number 2
_space_group_name_Hall '-P 1'
_space_group_name_H-M_alt 'P -1'
_symmetry_space_group_name_Hall '-P 1'
_symmetry_space_group_name_H-M 'P -1'
_atom_sites_solution_hydrogens geom
_atom_sites_solution_primary direct
_atom_sites_solution_secondary difmap
_audit_creation_date 2013-01-24
_audit_creation_method
;
  Olex2 1.2-beta
  (compiled Dec  5 2012 16:17:34, GUI svn.r4385)
;
_cell_angle_alpha 76.931(2)
_cell_angle_beta 86.061(2)
_cell_angle_gamma 84.064(2)
_cell_formula_units_Z 4
_cell_length_a 12.7973(4)
_cell_length_b 13.0890(3)
_cell_length_c 22.9289(7)
_cell_measurement_reflns_used 11595
_cell_measurement_temperature 180.1
_cell_measurement_theta_max 73.1952
_cell_measurement_theta_min 3.4742
_cell_volume 3717.07(19)
_computing_cell_refinement
;
CrysAlisPro, Agilent Technologies,
Version 1.171.35.11 (release 16-05-2011 CrysAlis171 .NET)
(compiled May 16 2011,17:55:39)
;
_computing_data_collection
;
CrysAlisPro, Agilent Technologies,
Version 1.171.35.11 (release 16-05-2011 CrysAlis171 .NET)
(compiled May 16 2011,17:55:39)
;
_computing_data_reduction
;
CrysAlisPro, Agilent Technologies,
Version 1.171.35.11 (release 16-05-2011 CrysAlis171 .NET)
(compiled May 16 2011,17:55:39)
;
_computing_molecular_graphics
;
O. V. Dolomanov, L. J. Bourhis, R. J. Gildea, J. A. K. Howard and H. Puschmann,
OLEX2: a complete structure solution, refinement and analysis program.
J. Appl. Cryst. (2009). 42, 339-341.
;
_computing_publication_material
;
O. V. Dolomanov, L. J. Bourhis, R. J. Gildea, J. A. K. Howard and H. Puschmann,
OLEX2: a complete structure solution, refinement and analysis program.
J. Appl. Cryst. (2009). 42, 339-341.
;
_computing_structure_refinement
;
SHELXL, G.M. Sheldrick, Acta Cryst.
(2008). A64, 112-122
;
_computing_structure_solution
;
XS, G.M. Sheldrick, Acta Cryst.
(2008). A64, 112-122
;
_diffrn_ambient_temperature 180.1
_diffrn_detector_area_resol_mean 10.4679
_diffrn_measured_fraction_theta_full 0.999
_diffrn_measured_fraction_theta_max 0.971
_diffrn_measurement_details
;
  1 omega   -5.00   43.00   0.8000    1.5000
omega____ theta____ kappa____ phi______ frames
    -      -37.5475   38.0000    0.0000 60

  2 omega -124.00  -99.20   0.8000    1.5000
omega____ theta____ kappa____ phi______ frames
    -      -37.5475  -99.0000  150.0000 31

  3 omega  -49.00  -21.00   0.8000    1.5000
omega____ theta____ kappa____ phi______ frames
    -      -37.5475   38.0000    0.0000 35

  4 omega  -28.00   34.40   0.8000    1.5000
omega____ theta____ kappa____ phi______ frames
    -      -37.5475   38.0000  150.0000 78

  5 omega  -99.00   -3.80   0.8000    1.5000
omega____ theta____ kappa____ phi______ frames
    -      -37.5475  -38.0000 -180.0000 119

  6 omega -109.00  -36.20   0.8000    1.5000
omega____ theta____ kappa____ phi______ frames
    -      -37.5475  178.0000  -30.0000 91

  7 omega   62.00  130.00   0.8000    1.5000
omega____ theta____ kappa____ phi______ frames
    -       37.5475 -178.0000   90.0000 85

  8 omega   85.00  128.20   0.8000    1.5000
omega____ theta____ kappa____ phi______ frames
    -       37.5475  178.0000  -60.0000 54

  9 omega  -15.00   11.40   0.8000    3.0000
omega____ theta____ kappa____ phi______ frames
    -      -68.5000   30.0000 -120.0000 33

 10 omega   32.00   85.60   0.8000    3.0000
omega____ theta____ kappa____ phi______ frames
    -      109.7639  -30.0000  -60.0000 67

 11 omega   62.00  113.20   0.8000    3.0000
omega____ theta____ kappa____ phi______ frames
    -      109.7639 -111.0000  150.0000 64

 12 omega   27.00  147.00   0.8000    3.0000
omega____ theta____ kappa____ phi______ frames
    -      109.7639  -77.0000  -30.0000 150

 13 omega   66.00   99.60   0.8000    3.0000
omega____ theta____ kappa____ phi______ frames
    -      109.7639  -45.0000  -30.0000 42

 14 omega   29.00  108.20   0.8000    3.0000
omega____ theta____ kappa____ phi______ frames
    -      109.7639  -94.0000 -150.0000 99

 15 omega   36.00   92.00   0.8000    3.0000
omega____ theta____ kappa____ phi______ frames
    -      109.7639  -45.0000 -180.0000 70

 16 omega   79.00  115.80   0.8000    3.0000
omega____ theta____ kappa____ phi______ frames
    -      109.7639 -111.0000  -30.0000 46

 17 omega   25.00   78.60   0.8000    3.0000
omega____ theta____ kappa____ phi______ frames
    -      109.7639  -94.0000  -60.0000 67

 18 omega   29.00   57.80   0.8000    3.0000
omega____ theta____ kappa____ phi______ frames
    -      109.7639  -30.0000   30.0000 36

 19 omega   77.00  169.00   0.8000    3.0000
omega____ theta____ kappa____ phi______ frames
    -      109.7639   45.0000  -30.0000 115

 20 omega   30.00   87.60   0.8000    3.0000
omega____ theta____ kappa____ phi______ frames
    -      109.7639  -30.0000   60.0000 72

 21 omega   35.00   82.20   0.8000    3.0000
omega____ theta____ kappa____ phi______ frames
    -      109.7639 -111.0000 -180.0000 59

 22 omega   45.00  171.40   0.8000    3.0000
omega____ theta____ kappa____ phi______ frames
    -      109.7639    0.0000  -60.0000 158
;
_diffrn_measurement_device_type 'SuperNova, Dual, Cu at zero, Atlas'
_diffrn_measurement_method '\w scans'
_diffrn_orient_matrix_UB_11 0.0324222000
_diffrn_orient_matrix_UB_12 -0.1182575000
_diffrn_orient_matrix_UB_13 0.0050348000
_diffrn_orient_matrix_UB_21 -0.0478058000
_diffrn_orient_matrix_UB_22 -0.0240877000
_diffrn_orient_matrix_UB_23 0.0646310000
_diffrn_orient_matrix_UB_31 -0.1065474000
_diffrn_orient_matrix_UB_32 -0.0126878000
_diffrn_orient_matrix_UB_33 -0.0238234000
_diffrn_radiation_monochromator mirror
_diffrn_radiation_type 'Cu K\a'
_diffrn_radiation_wavelength 1.5418
_diffrn_reflns_av_R_equivalents 0.0217
_diffrn_reflns_av_unetI/netI 0.0316
_diffrn_reflns_limit_h_max 7
_diffrn_reflns_limit_h_min -15
_diffrn_reflns_limit_k_max 15
_diffrn_reflns_limit_k_min -16
_diffrn_reflns_limit_l_max 28
_diffrn_reflns_limit_l_min -28
_diffrn_reflns_number 25902
_diffrn_reflns_theta_full 67.00
_diffrn_reflns_theta_max 73.29
_diffrn_reflns_theta_min 3.48
_diffrn_source 'SuperNova (Cu) x-ray Source'
_exptl_absorpt_coefficient_mu 2.767
_exptl_absorpt_correction_T_max 0.900
_exptl_absorpt_correction_T_min 0.524
_exptl_absorpt_correction_type analytical
_exptl_absorpt_process_details
;
CrysAlisPro, Agilent Technologies,
Version 1.171.35.11 (release 16-05-2011 CrysAlis171 .NET)
(compiled May 16 2011,17:55:39)
Analytical numeric absorption correction using a multifaceted crystal
            model based on expressions derived by R.C. Clark & J.S. Reid.
(Clark, R. C. & Reid, J. S. (1995). Acta Cryst. A51, 887-897)
;
_exptl_crystal_colour white
_exptl_crystal_density_diffrn 1.627
_exptl_crystal_description parallelepiped
_exptl_crystal_F_000 1845
_exptl_crystal_size_max 0.2934
_exptl_crystal_size_mid 0.1015
_exptl_crystal_size_min 0.0382
_refine_diff_density_max 1.395
_refine_diff_density_min -0.662
_refine_diff_density_rms 0.064
_refine_ls_extinction_method none
_refine_ls_goodness_of_fit_ref 1.013
_refine_ls_hydrogen_treatment mixed
_refine_ls_matrix_type full
_refine_ls_number_parameters 1225
_refine_ls_number_reflns 14506
_refine_ls_number_restraints 290
_refine_ls_restrained_S_all 1.027
_refine_ls_R_factor_all 0.0573
_refine_ls_R_factor_gt 0.0484
_refine_ls_shift/su_max 0.001
_refine_ls_shift/su_mean 0.000
_refine_ls_structure_factor_coef Fsqd
_refine_ls_weighting_details 'calc w=1/[\s^2^(Fo^2^)+(0.0652P)^2^+3.8729P] where P=(Fo^2^+2Fc^2^)/3'
_refine_ls_weighting_scheme calc
_refine_ls_wR_factor_gt 0.1237
_refine_ls_wR_factor_ref 0.1312
_reflns_number_gt 12329
_reflns_number_total 14506
_reflns_threshold_expression >2sigma(I)
_cod_data_source_file ic400526j_si_002_7.cif
_cod_data_source_block 8
_cod_original_cell_volume 3717.06(18)
_cod_database_code 4334793
_chemical_oxdiff_formula 'Zn1 S2 O6.125 N8 F6 H24.25 C36'
_reflns_odcompleteness_completeness 99.92
_reflns_odcompleteness_iscentric 1
_reflns_odcompleteness_theta 66.97
_olex2_refinement_description
;
1. Fixed Uiso
 At 1.2 times of:
  H32B of C32B, H31B of C31B, H3A of C3A, H22 of C22, H3 of C3, H14A of C14A,
  H14 of C14, H26 of C26, H17A of C17A, H10 of C10, H19 of C19, H27 of C27, H6A
  of C6A, H18 of C18, H2A of C2A, H11 of C11, H33 of C33, H1A of C1A, H11A of
  C11A, H17 of C17, H34 of C34, H1 of C1, H23 of C23, H28 of C28, H9A of C9A,
  H9 of C9, H20 of C20, H15 of C15, H6 of C6, H31 of C31, H5A of C5A, H10A of
  C10A, H16 of C16, H2 of C2, H32 of C32, H15A of C15A, H5 of C5, H33B of C33B,
  H34B of C34B, H26B of C26B, H27B of C27B, H28B of C28B, H23B of C23B, H22B of
  C22B, H20B of C20B, H19B of C19B, H18B of C18B, H33A of C33A, H34A of C34A,
  H32A of C32A, H31A of C31A, H26A of C26A, H27A of C27A, H28A of C28A, H23A of
  C23A, H22A of C22A, H20A of C20A, H19A of C19A, H18A of C18A, H16A of C16A
 At 1.5 times of:
  {H1B,H1C} of O1
2. Restrained distances
 O11A-O12B ~ O12B-O10B
 with sigma of 0.04
 S9B-O11A ~ S9B-O12B ~ S9B-O10B ~ S9A-O10A ~ S9A-O11B ~ S9A-O12A
 with sigma of 0.02
 C1E-F15A ~ C1E-F16A ~ C1E-F14A ~ C0AA-F16B ~ C0AA-F15B ~ C0AA-F14B
 with sigma of 0.02
 S9A-C1E ~ S9B-C0AA
 with sigma of 0.02
3. Uiso/Uaniso restraints and constraints
C20B ~ C32A: within 1.7A with sigma of 0.04 and sigma for terminal atoms of 0.08
S9B ~ O10B ~ O12B ~ F16B ~ F15B ~ O11B ~ F14B ~ C0AA ~ S9A ~ O10A ~ O11A 
~ O12A ~ C1E ~ F16A ~ F15A ~ F14A: within 1.7A with sigma of 0.04 and sigma 
for terminal atoms of 0.08
4. Same fragment restrains
{N5A, C18A, C19A, C20A, C21A, C22A, C23A, N6A, C24A, C25A, N7A, C29A, C28A, 
C27A, C26A, C30A, N8A}
as
{N5B, C18B, C19B, C20B, C21B, C22B, C23B, N6B, C24B, C25B, N7B, C29B, C28B, 
C27B, C26B, C30B, N8B}
5. others
 Sof(N5A)=Sof(C18A)=Sof(H18A)=Sof(C19A)=Sof(H19A)=Sof(C20A)=Sof(H20A)=
 Sof(C21A)=Sof(C22A)=Sof(H22A)=Sof(C23A)=Sof(H23A)=Sof(N6A)=Sof(C24A)=Sof(C25A)=
 Sof(N7A)=Sof(C29A)=Sof(C28A)=Sof(H28A)=Sof(C27A)=Sof(H27A)=Sof(C26A)=Sof(H26A)=
 Sof(C30A)=Sof(N8A)=Sof(C31A)=Sof(H31A)=Sof(C32A)=Sof(H32A)=Sof(C34A)=Sof(H34A)=
 Sof(C33A)=Sof(H33A)=1-Sof(C18A)=1-Sof(C18A)=1-Sof(C18A)=1-Sof(C18A)=1-
 Sof(C18A)=1-Sof(C18A)=1-Sof(C18A)=1-Sof(C18A)=1-Sof(C18A)=1-Sof(C18A)=1-
 Sof(C18A)=1-Sof(C18A)=1-Sof(C18A)=1-Sof(C18A)=1-Sof(C18A)=1-Sof(C18A)=1-
 Sof(C18A)=1-Sof(C18A)=1-Sof(C18A)=1-Sof(C18A)=1-Sof(C18A)=1-Sof(C18A)=1-
 Sof(C18A)=1-Sof(C18A)=1-Sof(C18A)=1-Sof(C18A)=1-Sof(C18A)=1-Sof(C18A)=1-
 Sof(C18A)=1-Sof(C18A)=1-Sof(C18A)=1-Sof(C18A)=1-Sof(C18A)
 1-Sof(O10B)=1-Sof(O10B)=1-Sof(O10B)=1-Sof(O10B)=1-Sof(O10B)=Sof(O11B)=1-
 Sof(O10B)=1-Sof(O10B)=Sof(S9A)=Sof(O10A)=1-Sof(O10B)=Sof(O12A)=Sof(C1E)=
 Sof(F16A)=Sof(F15A)=Sof(F14A)
 Fixed Sof: O1(0.25) H1B(0.25) H1C(0.25)
6.a Riding coordinates:
 O1(H1B,H1C)
6.b Aromatic/amide H refined with riding coordinates:
 C9A(H9A), C28(H28), C23(H23), C1(H1), C34(H34), C17(H17), C11A(H11A),
 C1A(H1A), C33(H33), C11(H11), C2A(H2A), C18(H18), C6A(H6A), C27(H27), C19(H19),
  C10(H10), C17A(H17A), C26(H26), C14(H14), C14A(H14A), C3(H3), C22(H22),
 C3A(H3A), C9(H9), C20(H20), C15(H15), C6(H6), C31(H31), C5A(H5A), C10A(H10A),
 C16(H16), C2(H2), C32(H32), C15A(H15A), C5(H5), C16A(H16A), C18A(H18A),
 C19A(H19A), C20A(H20A), C22A(H22A), C23A(H23A), C28A(H28A), C27A(H27A),
 C26A(H26A), C31A(H31A), C32A(H32A), C34A(H34A), C33A(H33A), C18B(H18B),
 C19B(H19B), C20B(H20B), C22B(H22B), C23B(H23B), C28B(H28B), C27B(H27B),
 C26B(H26B), C34B(H34B), C33B(H33B), C32B(H32B), C31B(H31B)
;

loop_
_space_group_symop_id
_space_group_symop_operation_xyz
1 'x, y, z'
2 '-x, -y, -z'

loop_
_atom_site_label
_atom_site_type_symbol
_atom_site_fract_x
_atom_site_fract_y
_atom_site_fract_z
_atom_site_U_iso_or_equiv
_atom_site_adp_type
_atom_site_occupancy
_atom_site_symmetry_multiplicity
_atom_site_calc_flag
_atom_site_refinement_flags
_atom_site_disorder_assembly
_atom_site_disorder_group
Zn2 Zn 0.23548(3) 0.76686(3) 0.774784(16) 0.03094(10) Uani 1 1 d . . .
Zn1 Zn 0.19069(3) 0.30824(3) 0.727943(16) 0.03092(10) Uani 1 1 d . . .
S1 S 0.74422(6) 0.49626(6) 0.96074(3) 0.04037(17) Uani 1 1 d . . .
S17 S 0.23047(6) 0.48159(6) 0.39158(4) 0.04398(18) Uani 1 1 d . . .
S25 S 0.32642(7) 0.88966(8) 0.41008(4) 0.0529(2) Uani 1 1 d . . .
S9B S 0.7914(5) 0.0694(5) 0.8873(2) 0.131(3) Uani 0.544(11) 1 d PDU A 3
O4 O 0.84673(19) 0.5306(2) 0.96090(12) 0.0597(7) Uani 1 1 d . . .
O3 O 0.7057(2) 0.43857(19) 1.01740(11) 0.0534(6) Uani 1 1 d . . .
N4 N 0.09947(19) 0.68214(19) 0.77623(11) 0.0366(5) Uani 1 1 d . . .
N8 N 0.36277(18) 0.64799(18) 0.79380(10) 0.0319(5) Uani 1 1 d . . .
N2 N 0.3156(2) 0.8124(2) 0.90204(10) 0.0377(5) Uani 1 1 d . . .
F7 F 0.55859(17) 0.6016(2) 0.95553(13) 0.0752(7) Uani 1 1 d . . .
O18 O 0.3014(2) 0.4536(3) 0.34616(13) 0.0760(9) Uani 1 1 d . . .
N3 N 0.17039(19) 0.75453(18) 0.86515(10) 0.0339(5) Uani 1 1 d . . .
F24 F 0.1912(3) 0.3835(2) 0.50194(12) 0.0968(10) Uani 1 1 d . . .
N6 N 0.16734(19) 0.85797(19) 0.62926(10) 0.0350(5) Uani 1 1 d . . .
N1A N 0.19141(19) 0.20288(18) 0.66963(11) 0.0351(5) Uani 1 1 d . B .
O10B O 0.7333(13) 0.0890(14) 0.8340(6) 0.072(4) Uani 0.544(11) 1 d PDU A 3
N3A N 0.02007(17) 0.31581(18) 0.73183(10) 0.0319(5) Uani 1 1 d . B .
N2A N 0.00844(19) 0.25125(19) 0.64520(11) 0.0351(5) Uani 1 1 d . B .
N7 N 0.30181(18) 0.75286(18) 0.68542(10) 0.0310(5) Uani 1 1 d . . .
F6 F 0.6744(2) 0.6733(2) 0.99056(14) 0.0858(8) Uani 1 1 d . . .
O26 O 0.3077(2) 0.8911(2) 0.34864(11) 0.0607(7) Uani 1 1 d . . .
C12A C -0.0271(2) 0.3516(2) 0.77900(12) 0.0330(6) Uani 1 1 d . . .
O2 O 0.7283(2) 0.4552(3) 0.90955(12) 0.0691(8) Uani 1 1 d . . .
O20 O 0.2567(2) 0.5701(2) 0.41380(13) 0.0642(7) Uani 1 1 d . . .
N4A N 0.14560(19) 0.39069(18) 0.79769(11) 0.0349(5) Uani 1 1 d . B .
O12B O 0.9083(7) 0.0837(12) 0.8633(4) 0.129(5) Uani 0.544(11) 1 d PDU A 3
C9A C -0.1475(2) 0.2774(3) 0.70757(15) 0.0409(7) Uani 1 1 d . B .
H9A H -0.1876 0.2477 0.6832 0.049 Uiso 1 1 calc R . .
N1 N 0.3365(2) 0.87436(19) 0.79443(10) 0.0358(5) Uani 1 1 d . . .
F32 F 0.3805(3) 1.0328(3) 0.46199(13) 0.1041(11) Uani 1 1 d . . .
F31 F 0.4485(3) 1.0408(4) 0.37461(15) 0.1364(17) Uani 1 1 d . . .
F8 F 0.6755(2) 0.6797(2) 0.89683(13) 0.0959(10) Uani 1 1 d . . .
O28 O 0.2339(3) 0.8855(4) 0.44869(13) 0.0937(13) Uani 1 1 d . . .
O19 O 0.1223(2) 0.4848(3) 0.38058(16) 0.0754(9) Uani 1 1 d . . .
C13A C 0.0437(2) 0.3868(2) 0.81741(13) 0.0353(6) Uani 1 1 d . B .
C12 C 0.0728(2) 0.7198(2) 0.87423(13) 0.0382(6) Uani 1 1 d . . .
N5 N 0.13419(19) 0.89830(18) 0.72709(10) 0.0346(5) Uani 1 1 d . . .
C7A C 0.1099(2) 0.2072(2) 0.63510(12) 0.0333(6) Uani 1 1 d . . .
C28 C 0.4685(2) 0.7077(3) 0.63805(13) 0.0397(6) Uani 1 1 d . . .
H28 H 0.5364 0.6706 0.6409 0.048 Uiso 1 1 calc R . .
C29 C 0.3991(2) 0.7002(2) 0.68762(12) 0.0332(6) Uani 1 1 d . . .
C23 C 0.1087(3) 0.8776(3) 0.57772(14) 0.0421(7) Uani 1 1 d . . .
H23 H 0.1321 0.8578 0.5413 0.051 Uiso 1 1 calc R . .
C25 C 0.2719(2) 0.8106(2) 0.63240(12) 0.0335(6) Uani 1 1 d . . .
C1 C 0.4006(3) 0.9261(3) 0.75112(14) 0.0470(8) Uani 1 1 d . . .
H1 H 0.3801 0.9394 0.7109 0.056 Uiso 1 1 calc R . .
C34 C 0.3847(2) 0.5905(2) 0.84855(13) 0.0363(6) Uani 1 1 d . . .
H34 H 0.3410 0.6032 0.8819 0.044 Uiso 1 1 calc R . .
C4A C 0.1143(3) 0.1718(2) 0.58169(14) 0.0401(6) Uani 1 1 d . B .
C17 C 0.0659(3) 0.6542(2) 0.72836(15) 0.0428(7) Uani 1 1 d . . .
H17 H 0.1152 0.6473 0.6963 0.051 Uiso 1 1 calc R . .
C11A C -0.1343(2) 0.3569(3) 0.79080(15) 0.0430(7) Uani 1 1 d . B .
H11A H -0.1658 0.3869 0.8225 0.052 Uiso 1 1 calc R . .
C30 C 0.4262(2) 0.6322(2) 0.74687(13) 0.0341(6) Uani 1 1 d . . .
C1A C 0.2814(2) 0.1557(2) 0.65102(15) 0.0424(7) Uani 1 1 d . . .
H1A H 0.3410 0.1497 0.6745 0.051 Uiso 1 1 calc R B .
C13 C 0.0305(2) 0.6896(2) 0.82247(14) 0.0383(6) Uani 1 1 d . . .
C8A C -0.0407(2) 0.2820(2) 0.69664(13) 0.0333(6) Uani 1 1 d . . .
C33 C 0.4679(3) 0.5139(3) 0.85858(14) 0.0443(7) Uani 1 1 d . . .
H33 H 0.4807 0.4736 0.8978 0.053 Uiso 1 1 calc R . .
C11 C 0.0164(3) 0.7127(3) 0.92850(15) 0.0476(8) Uani 1 1 d . . .
H11 H -0.0501 0.6848 0.9346 0.057 Uiso 1 1 calc R . .
C2A C 0.2937(3) 0.1150(3) 0.59992(16) 0.0479(8) Uani 1 1 d . B .
H2A H 0.3597 0.0816 0.5896 0.057 Uiso 1 1 calc R . .
C8 C 0.2118(2) 0.7829(2) 0.91036(12) 0.0352(6) Uani 1 1 d . . .
C18 C 0.0631(3) 0.9490(2) 0.75923(14) 0.0412(7) Uani 1 1 d . . .
H18 H 0.0800 0.9515 0.7986 0.049 Uiso 1 1 calc R . .
C6A C -0.0494(2) 0.2446(3) 0.59647(15) 0.0435(7) Uani 1 1 d . . .
H6A H -0.1215 0.2690 0.5916 0.052 Uiso 1 1 calc R B .
C27 C 0.4361(3) 0.7713(3) 0.58393(14) 0.0432(7) Uani 1 1 d . . .
H27 H 0.4825 0.7790 0.5493 0.052 Uiso 1 1 calc R . .
C19 C -0.0328(3) 0.9978(3) 0.73876(15) 0.0470(8) Uani 1 1 d . . .
H19 H -0.0786 1.0334 0.7636 0.056 Uiso 1 1 calc R . .
C10 C 0.0589(3) 0.7471(3) 0.97369(15) 0.0500(8) Uani 1 1 d . . .
H10 H 0.0204 0.7452 1.0108 0.060 Uiso 1 1 calc R . .
F30 F 0.2882(5) 1.0919(3) 0.3858(2) 0.159(2) Uani 1 1 d . . .
C17A C 0.2133(2) 0.4182(2) 0.83230(14) 0.0400(6) Uani 1 1 d . . .
H17A H 0.2847 0.4222 0.8183 0.048 Uiso 1 1 calc R B .
C26 C 0.3370(2) 0.8226(3) 0.58071(13) 0.0400(6) Uani 1 1 d . . .
H26 H 0.3133 0.8655 0.5440 0.048 Uiso 1 1 calc R . .
C14 C -0.0744(3) 0.6710(3) 0.82081(17) 0.0512(8) Uani 1 1 d . . .
H14 H -0.1221 0.6763 0.8539 0.061 Uiso 1 1 calc R . .
C21 C 0.0104(2) 0.9458(2) 0.64701(14) 0.0389(6) Uani 1 1 d . . .
C14A C 0.0086(3) 0.4112(3) 0.87178(14) 0.0438(7) Uani 1 1 d . . .
H14A H -0.0636 0.4094 0.8845 0.053 Uiso 1 1 calc R B .
C3 C 0.5286(3) 0.9417(3) 0.81926(17) 0.0582(9) Uani 1 1 d . . .
H3 H 0.5937 0.9635 0.8271 0.070 Uiso 1 1 calc R . .
C24 C 0.1063(2) 0.9002(2) 0.67198(13) 0.0336(6) Uani 1 1 d . . .
O27 O 0.4155(3) 0.8246(3) 0.43513(18) 0.1109(15) Uani 1 1 d . . .
C22 C 0.0144(3) 0.9285(3) 0.58735(15) 0.0454(7) Uani 1 1 d . . .
H22 H -0.0398 0.9493 0.5596 0.054 Uiso 1 1 calc R . .
C5B C 0.6586(3) 0.6188(3) 0.95021(17) 0.0506(8) Uani 1 1 d . . .
C7 C 0.3689(2) 0.8600(2) 0.85003(13) 0.0350(6) Uani 1 1 d . . .
C3A C 0.2094(3) 0.1234(3) 0.56419(15) 0.0464(7) Uani 1 1 d . . .
H3A H 0.2161 0.0970 0.5287 0.056 Uiso 1 1 calc R B .
C9 C 0.1564(3) 0.7841(3) 0.96505(13) 0.0436(7) Uani 1 1 d . . .
H9 H 0.1857 0.8097 0.9953 0.052 Uiso 1 1 calc R . .
C20 C -0.0622(3) 0.9947(3) 0.68219(15) 0.0459(7) Uani 1 1 d . . .
H20 H -0.1291 1.0247 0.6681 0.055 Uiso 1 1 calc R . .
C15 C -0.1083(3) 0.6448(3) 0.77071(19) 0.0558(9) Uani 1 1 d . . .
H15 H -0.1800 0.6336 0.7685 0.067 Uiso 1 1 calc R . .
C6 C 0.3794(3) 0.8110(3) 0.94994(14) 0.0457(7) Uani 1 1 d . . .
H6 H 0.3620 0.7824 0.9909 0.055 Uiso 1 1 calc R . .
C4 C 0.4643(3) 0.8892(3) 0.86552(14) 0.0440(7) Uani 1 1 d . . .
C31 C 0.5123(3) 0.5571(3) 0.75348(15) 0.0471(8) Uani 1 1 d . . .
H31 H 0.5565 0.5470 0.7198 0.056 Uiso 1 1 calc R . .
C5A C 0.0120(3) 0.1987(3) 0.55761(15) 0.0488(8) Uani 1 1 d . B .
H5A H -0.0087 0.1865 0.5210 0.059 Uiso 1 1 calc R . .
C10A C -0.1947(2) 0.3168(3) 0.75467(16) 0.0477(8) Uani 1 1 d . . .
H10A H -0.2686 0.3166 0.7625 0.057 Uiso 1 1 calc R B .
C16 C -0.0369(3) 0.6348(3) 0.72356(17) 0.0507(8) Uani 1 1 d . . .
H16 H -0.0580 0.6153 0.6890 0.061 Uiso 1 1 calc R . .
F16B F 0.8592(14) -0.0983(12) 0.9574(6) 0.114(5) Uani 0.544(11) 1 d PDU A 3
C2 C 0.4944(3) 0.9609(3) 0.76174(17) 0.0600(10) Uani 1 1 d . . .
H2 H 0.5354 0.9982 0.7293 0.072 Uiso 1 1 calc R . .
F23 F 0.3492(4) 0.3610(4) 0.47112(17) 0.173(3) Uani 1 1 d . . .
C32 C 0.5321(3) 0.4971(3) 0.81038(16) 0.0523(8) Uani 1 1 d . . .
H32 H 0.5897 0.4445 0.8160 0.063 Uiso 1 1 calc R . .
F15B F 0.8175(9) -0.1165(6) 0.8698(3) 0.107(3) Uani 0.544(11) 1 d PDU A 3
C15A C 0.0798(3) 0.4380(3) 0.90704(14) 0.0468(7) Uani 1 1 d . B .
H15A H 0.0574 0.4542 0.9445 0.056 Uiso 1 1 calc R . .
C5 C 0.4684(3) 0.8559(3) 0.92934(15) 0.0499(8) Uani 1 1 d . . .
H5 H 0.5240 0.8640 0.9528 0.060 Uiso 1 1 calc R . .
O11B O 0.7227(12) 0.1146(15) 0.9276(5) 0.153(8) Uani 0.456(11) 1 d PDU A 4
F22 F 0.2303(6) 0.2847(2) 0.44086(15) 0.191(3) Uani 1 1 d . . .
F14B F 0.6993(6) -0.0793(9) 0.9326(4) 0.094(3) Uani 0.544(11) 1 d PDU A 3
C16A C 0.1842(3) 0.4410(3) 0.88715(15) 0.0452(7) Uani 1 1 d . B .
H16A H 0.2347 0.4584 0.9109 0.054 Uiso 1 1 calc R . .
C1C C 0.3621(4) 1.0200(4) 0.4080(2) 0.0765(13) Uani 1 1 d . . .
C0AA C 0.7980(8) -0.0648(9) 0.9118(5) 0.064(3) Uani 0.544(11) 1 d PDU A 3
C1D C 0.2507(5) 0.3718(4) 0.4549(2) 0.0909(19) Uani 1 1 d . . .
N5A N 0.2310(10) 0.1771(11) 0.8030(7) 0.038(3) Uani 0.688(4) 1 d PD B 1
C18A C 0.1439(9) 0.1283(10) 0.8370(5) 0.041(3) Uani 0.688(4) 1 d PD B 1
H18A H 0.0771 0.1346 0.8202 0.049 Uiso 0.688(4) 1 calc PR B 1
C19A C 0.1606(10) 0.0707(10) 0.8962(6) 0.052(4) Uani 0.688(4) 1 d PD B 1
H19A H 0.1056 0.0344 0.9192 0.062 Uiso 0.688(4) 1 calc PR B 1
C20A C 0.2616(7) 0.0673(7) 0.9216(3) 0.0477(18) Uani 0.688(4) 1 d PD B 1
H20A H 0.2737 0.0317 0.9619 0.057 Uiso 0.688(4) 1 calc PR B 1
C21A C 0.3288(8) 0.1108(7) 0.8904(4) 0.047(2) Uani 0.688(4) 1 d PD B 1
C22A C 0.4368(5) 0.1292(5) 0.9051(3) 0.0629(16) Uani 0.688(4) 1 d PD B 1
H22A H 0.4686 0.1029 0.9425 0.075 Uiso 0.688(4) 1 calc PR B 1
C23A C 0.4803(4) 0.1892(4) 0.8565(2) 0.0555(14) Uani 0.688(4) 1 d PD B 1
H23A H 0.5496 0.2105 0.8533 0.067 Uiso 0.688(4) 1 calc PR B 1
N6A N 0.4083(3) 0.2165(3) 0.8103(2) 0.0425(9) Uani 0.688(4) 1 d PD B 1
C24A C 0.3162(8) 0.1717(10) 0.8330(5) 0.038(2) Uani 0.688(4) 1 d PD B 1
C25A C 0.4351(3) 0.2699(3) 0.7525(2) 0.0370(10) Uani 0.688(4) 1 d PD B 1
N7A N 0.3593(3) 0.3315(4) 0.7201(2) 0.0300(8) Uani 0.688(4) 1 d PD B 1
C29A C 0.3872(3) 0.3908(3) 0.6655(2) 0.0339(9) Uani 0.688(4) 1 d PD B 1
C28A C 0.4895(3) 0.3868(4) 0.6422(2) 0.0457(12) Uani 0.688(4) 1 d PD B 1
H28A H 0.5076 0.4302 0.6045 0.055 Uiso 0.688(4) 1 calc PR B 1
C27A C 0.5643(5) 0.3193(5) 0.6744(4) 0.0548(17) Uani 0.688(4) 1 d PD B 1
H27A H 0.6344 0.3142 0.6582 0.066 Uiso 0.688(4) 1 calc PR B 1
C26A C 0.5399(4) 0.2595(5) 0.7293(3) 0.0516(14) Uani 0.688(4) 1 d PD B 1
H26A H 0.5918 0.2121 0.7515 0.062 Uiso 0.688(4) 1 calc PR B 1
C30A C 0.2996(6) 0.4569(7) 0.6327(4) 0.0303(18) Uani 0.688(4) 1 d PD B 1
N8A N 0.1993(8) 0.4337(9) 0.6529(5) 0.032(2) Uani 0.688(4) 1 d PD B 1
C31A C 0.3194(6) 0.5369(7) 0.5818(4) 0.0415(18) Uani 0.688(4) 1 d P B 1
H31A H 0.3889 0.5524 0.5680 0.050 Uiso 0.688(4) 1 calc PR B 1
C32A C 0.2279(11) 0.5945(15) 0.5516(9) 0.055(6) Uani 0.688(4) 1 d PU B 1
H32A H 0.2357 0.6473 0.5160 0.066 Uiso 0.688(4) 1 calc PR B 1
C34A C 0.1230(11) 0.4919(16) 0.6247(8) 0.043(6) Uani 0.688(4) 1 d P B 1
H34A H 0.0537 0.4781 0.6398 0.051 Uiso 0.688(4) 1 calc PR B 1
C33A C 0.1321(13) 0.5713(14) 0.5752(8) 0.053(5) Uani 0.688(4) 1 d P B 1
H33A H 0.0710 0.6100 0.5575 0.064 Uiso 0.688(4) 1 calc PR B 1
N5B N 0.2131(15) 0.4407(19) 0.6522(10) 0.022(4) Uiso 0.312(4) 1 d PD B 2
C18B C 0.116(2) 0.492(3) 0.6262(14) 0.028(9) Uiso 0.312(4) 1 d PD B 2
H18B H 0.0499 0.4711 0.6434 0.034 Uiso 0.312(4) 1 calc PR B 2
C19B C 0.123(2) 0.574(2) 0.5741(12) 0.027(6) Uiso 0.312(4) 1 d PD B 2
H19B H 0.0616 0.6112 0.5558 0.032 Uiso 0.312(4) 1 calc PR B 2
C20B C 0.2276(18) 0.599(3) 0.5499(16) 0.040(10) Uiso 0.312(4) 1 d PDU B 2
H20B H 0.2365 0.6589 0.5182 0.048 Uiso 0.312(4) 1 calc PR B 2
C21B C 0.3027(12) 0.5432(15) 0.5705(7) 0.034(5) Uiso 0.312(4) 1 d PD B 2
C22B C 0.4177(8) 0.5385(8) 0.5516(5) 0.046(2) Uiso 0.312(4) 1 d PD B 2
H22B H 0.4483 0.5818 0.5170 0.055 Uiso 0.312(4) 1 calc PR B 2
C23B C 0.4703(8) 0.4631(8) 0.5916(5) 0.049(3) Uiso 0.312(4) 1 d PD B 2
H23B H 0.5443 0.4462 0.5901 0.058 Uiso 0.312(4) 1 calc PR B 2
N6B N 0.3994(7) 0.4124(7) 0.6364(4) 0.040(2) Uiso 0.312(4) 1 d PD B 2
C24B C 0.3004(13) 0.4613(18) 0.6205(8) 0.029(5) Uiso 0.312(4) 1 d PD B 2
C25B C 0.4346(7) 0.3352(7) 0.6858(4) 0.034(2) Uiso 0.312(4) 1 d PD B 2
N7B N 0.3644(8) 0.2943(7) 0.7302(4) 0.031(3) Uiso 0.312(4) 1 d PD B 2
C29B C 0.4006(7) 0.2224(8) 0.7793(5) 0.032(2) Uiso 0.312(4) 1 d PD B 2
C28B C 0.5054(7) 0.1905(8) 0.7846(4) 0.044(2) Uiso 0.312(4) 1 d PD B 2
H28B H 0.5303 0.1460 0.8206 0.052 Uiso 0.312(4) 1 calc PR B 2
C27B C 0.5733(10) 0.2238(11) 0.7374(5) 0.047(3) Uiso 0.312(4) 1 d PD B 2
H27B H 0.6445 0.1947 0.7390 0.057 Uiso 0.312(4) 1 calc PR B 2
C26B C 0.5428(10) 0.2970(13) 0.6881(7) 0.049(4) Uiso 0.312(4) 1 d PD B 2
H26B H 0.5918 0.3219 0.6564 0.058 Uiso 0.312(4) 1 calc PR B 2
C30B C 0.3191(17) 0.170(2) 0.8228(9) 0.030(5) Uiso 0.312(4) 1 d PD B 2
N8B N 0.2177(18) 0.183(2) 0.8033(13) 0.025(5) Uiso 0.312(4) 1 d PD B 2
C34B C 0.162(2) 0.130(3) 0.8324(14) 0.043(7) Uiso 0.312(4) 1 d P B 2
H34B H 0.1028 0.1236 0.8111 0.052 Uiso 0.312(4) 1 calc PR B 2
C33B C 0.157(3) 0.073(3) 0.8874(17) 0.069(12) Uiso 0.312(4) 1 d P B 2
H33B H 0.0934 0.0432 0.9029 0.082 Uiso 0.312(4) 1 calc PR B 2
C32B C 0.2309(17) 0.0580(18) 0.9182(10) 0.043(5) Uiso 0.312(4) 1 d P B 2
H32B H 0.2302 0.0123 0.9568 0.051 Uiso 0.312(4) 1 calc PR B 2
C31B C 0.3475(19) 0.1296(17) 0.8863(11) 0.039(5) Uiso 0.312(4) 1 d P B 2
H31B H 0.4087 0.1378 0.9054 0.047 Uiso 0.312(4) 1 calc PR B 2
O1 O 0.6342(9) 0.2899(9) 0.8974(5) 0.066(3) Uiso 0.25 1 d P . .
H1B H 0.6650 0.3459 0.8978 0.099 Uiso 0.25 1 d PR . .
H1C H 0.6814 0.2392 0.8927 0.099 Uiso 0.25 1 d PR . .
S9A S 0.79636(14) 0.0880(3) 0.88056(14) 0.0363(9) Uani 0.456(11) 1 d PDU A 4
O10A O 0.7424(14) 0.1024(14) 0.8273(7) 0.059(4) Uani 0.456(11) 1 d PDU A 4
O11A O 0.7680(11) 0.1162(6) 0.9340(4) 0.099(4) Uani 0.544(11) 1 d PDU A 3
O12A O 0.8887(12) 0.1373(13) 0.8835(8) 0.164(8) Uani 0.456(11) 1 d PDU A 4
C1E C 0.8304(13) -0.0427(12) 0.9092(6) 0.102(7) Uani 0.456(11) 1 d PDU A 4
F16A F 0.8766(17) -0.0626(19) 0.9606(6) 0.161(9) Uani 0.456(11) 1 d PDU A 4
F15A F 0.9058(17) -0.0704(16) 0.8729(4) 0.249(11) Uani 0.456(11) 1 d PDU A 4
F14A F 0.7555(18) -0.1048(11) 0.9176(10) 0.190(9) Uani 0.456(11) 1 d PDU A 4

loop_
_atom_site_aniso_label
_atom_site_aniso_U_11
_atom_site_aniso_U_22
_atom_site_aniso_U_33
_atom_site_aniso_U_23
_atom_site_aniso_U_13
_atom_site_aniso_U_12
Zn2 0.03390(19) 0.02969(18) 0.02753(18) -0.00611(14) 0.00384(14) 0.00106(14)
Zn1 0.02480(18) 0.03095(19) 0.0353(2) -0.00334(14) -0.00171(14) -0.00297(13)
S1 0.0414(4) 0.0426(4) 0.0332(4) -0.0043(3) 0.0020(3) 0.0025(3)
S17 0.0319(4) 0.0448(4) 0.0504(4) -0.0058(3) 0.0063(3) 0.0030(3)
S25 0.0539(5) 0.0632(5) 0.0428(4) -0.0127(4) -0.0138(4) -0.0004(4)
S9B 0.253(8) 0.093(3) 0.053(2) -0.0049(18) -0.029(2) -0.055(3)
O4 0.0398(13) 0.0701(17) 0.0623(16) -0.0030(13) 0.0042(11) -0.0038(11)
O3 0.0594(15) 0.0473(13) 0.0449(13) 0.0024(10) 0.0095(11) -0.0007(11)
N4 0.0362(13) 0.0297(12) 0.0418(13) -0.0052(10) 0.0015(10) -0.0012(9)
N8 0.0328(12) 0.0305(11) 0.0317(11) -0.0072(9) 0.0017(9) -0.0014(9)
N2 0.0447(14) 0.0382(13) 0.0277(12) -0.0052(10) 0.0004(10) 0.0015(10)
F7 0.0441(12) 0.0719(15) 0.110(2) -0.0255(14) -0.0096(12) 0.0089(11)
O18 0.0666(18) 0.087(2) 0.0573(16) -0.0012(15) 0.0220(14) 0.0243(15)
N3 0.0377(12) 0.0296(11) 0.0296(11) -0.0015(9) 0.0061(9) 0.0029(9)
F24 0.158(3) 0.0642(16) 0.0644(16) -0.0145(13) 0.0504(17) -0.0285(17)
N6 0.0369(12) 0.0385(13) 0.0291(11) -0.0088(10) -0.0022(9) 0.0027(10)
N1A 0.0346(12) 0.0309(12) 0.0386(13) -0.0059(10) -0.0052(10) 0.0009(9)
O10B 0.073(6) 0.105(10) 0.038(4) -0.004(5) -0.017(5) -0.027(5)
N3A 0.0293(11) 0.0302(11) 0.0342(12) -0.0048(9) 0.0006(9) -0.0004(9)
N2A 0.0344(12) 0.0359(12) 0.0356(12) -0.0089(10) -0.0029(10) -0.0034(10)
N7 0.0320(11) 0.0327(11) 0.0287(11) -0.0098(9) 0.0013(9) 0.0006(9)
F6 0.100(2) 0.0565(14) 0.110(2) -0.0388(15) -0.0366(17) 0.0173(13)
O26 0.0657(16) 0.0740(18) 0.0451(14) -0.0235(13) -0.0124(12) 0.0097(13)
C12A 0.0300(13) 0.0333(14) 0.0331(14) -0.0053(11) 0.0042(11) 0.0014(11)
O2 0.0741(18) 0.085(2) 0.0515(15) -0.0298(14) -0.0112(13) 0.0166(15)
O20 0.0738(18) 0.0567(16) 0.0630(17) -0.0062(13) -0.0082(13) -0.0223(13)
N4A 0.0347(12) 0.0312(12) 0.0379(13) -0.0085(10) 0.0039(10) 0.0001(9)
O12B 0.069(5) 0.257(15) 0.079(5) -0.042(7) 0.023(4) -0.107(7)
C9A 0.0299(14) 0.0435(16) 0.0500(18) -0.0118(14) -0.0025(12) -0.0032(12)
N1 0.0455(14) 0.0326(12) 0.0291(12) -0.0068(9) 0.0016(10) -0.0051(10)
F32 0.133(3) 0.136(3) 0.0665(17) -0.0534(18) 0.0224(17) -0.067(2)
F31 0.162(4) 0.192(4) 0.078(2) -0.050(2) 0.050(2) -0.117(3)
F8 0.102(2) 0.0735(17) 0.0830(19) 0.0309(15) -0.0002(16) 0.0182(15)
O28 0.073(2) 0.167(4) 0.0452(15) -0.0117(19) 0.0028(14) -0.061(2)
O19 0.0345(13) 0.094(2) 0.106(2) -0.0385(19) -0.0021(14) -0.0082(13)
C13A 0.0353(14) 0.0315(14) 0.0363(14) -0.0038(11) 0.0021(11) -0.0006(11)
C12 0.0379(15) 0.0329(14) 0.0373(15) 0.0003(12) 0.0068(12) 0.0034(11)
N5 0.0395(13) 0.0301(11) 0.0316(12) -0.0050(9) 0.0003(10) 0.0035(10)
C7A 0.0380(15) 0.0290(13) 0.0316(13) -0.0028(11) -0.0024(11) -0.0050(11)
C28 0.0341(15) 0.0477(17) 0.0359(15) -0.0103(13) 0.0031(12) 0.0019(12)
C29 0.0345(14) 0.0341(14) 0.0318(14) -0.0108(11) 0.0010(11) 0.0003(11)
C23 0.0438(17) 0.0497(18) 0.0340(15) -0.0128(13) -0.0083(12) 0.0024(13)
C25 0.0356(14) 0.0331(14) 0.0324(14) -0.0102(11) 0.0004(11) -0.0003(11)
C1 0.062(2) 0.0484(18) 0.0329(15) -0.0095(13) 0.0050(14) -0.0205(16)
C34 0.0423(16) 0.0336(14) 0.0316(14) -0.0060(11) 0.0023(11) -0.0024(12)
C4A 0.0451(17) 0.0383(15) 0.0364(15) -0.0065(12) 0.0011(12) -0.0066(13)
C17 0.0450(17) 0.0360(15) 0.0485(18) -0.0123(13) -0.0001(14) -0.0034(13)
C11A 0.0328(15) 0.0466(17) 0.0518(18) -0.0176(14) 0.0077(13) -0.0047(13)
C30 0.0344(14) 0.0345(14) 0.0335(14) -0.0089(11) 0.0000(11) -0.0016(11)
C1A 0.0370(16) 0.0405(16) 0.0485(18) -0.0088(13) -0.0044(13) 0.0014(12)
C13 0.0390(15) 0.0305(14) 0.0401(15) 0.0001(12) 0.0037(12) 0.0008(11)
C8A 0.0273(13) 0.0299(13) 0.0404(15) -0.0042(11) -0.0008(11) -0.0002(10)
C33 0.0470(17) 0.0432(17) 0.0384(16) -0.0021(13) -0.0042(13) 0.0014(14)
C11 0.0435(17) 0.0483(18) 0.0437(18) -0.0017(14) 0.0132(14) 0.0010(14)
C2A 0.0446(18) 0.0455(18) 0.0510(19) -0.0122(15) 0.0049(14) 0.0063(14)
C8 0.0412(15) 0.0296(13) 0.0302(14) -0.0018(11) 0.0042(11) 0.0039(11)
C18 0.0538(18) 0.0317(14) 0.0337(15) -0.0046(12) 0.0037(13) 0.0065(13)
C6A 0.0370(16) 0.0480(18) 0.0486(18) -0.0153(14) -0.0120(13) -0.0016(13)
C27 0.0421(16) 0.0533(18) 0.0324(15) -0.0092(13) 0.0076(12) -0.0024(14)
C19 0.0539(19) 0.0370(16) 0.0417(17) -0.0024(13) 0.0097(14) 0.0134(14)
C10 0.056(2) 0.0495(18) 0.0357(16) -0.0006(14) 0.0160(14) 0.0057(15)
F30 0.251(6) 0.073(2) 0.159(4) -0.036(2) -0.070(4) 0.027(3)
C17A 0.0376(15) 0.0352(15) 0.0485(17) -0.0119(13) -0.0023(13) -0.0039(12)
C26 0.0442(16) 0.0455(17) 0.0279(14) -0.0060(12) -0.0001(12) 0.0010(13)
C14 0.0382(17) 0.0516(19) 0.060(2) -0.0065(16) 0.0043(15) -0.0022(14)
C21 0.0375(15) 0.0355(15) 0.0404(16) -0.0039(12) -0.0006(12) 0.0011(12)
C14A 0.0446(17) 0.0460(17) 0.0373(16) -0.0064(13) 0.0064(13) 0.0008(13)
C3 0.057(2) 0.074(3) 0.051(2) -0.0222(18) 0.0057(16) -0.0233(19)
C24 0.0361(14) 0.0295(13) 0.0336(14) -0.0054(11) 0.0005(11) 0.0007(11)
O27 0.120(3) 0.119(3) 0.095(3) -0.042(2) -0.060(2) 0.056(3)
C22 0.0430(17) 0.0496(18) 0.0428(17) -0.0097(14) -0.0116(13) 0.0045(14)
C5B 0.0500(19) 0.0430(18) 0.055(2) -0.0059(15) -0.0046(15) 0.0031(14)
C7 0.0429(16) 0.0311(13) 0.0311(14) -0.0095(11) 0.0029(11) -0.0013(11)
C3A 0.058(2) 0.0439(17) 0.0370(16) -0.0111(13) 0.0031(14) -0.0042(15)
C9 0.0542(19) 0.0423(16) 0.0293(14) -0.0045(12) 0.0058(13) 0.0064(14)
C20 0.0399(16) 0.0414(16) 0.0491(18) -0.0017(14) 0.0023(13) 0.0092(13)
C15 0.0363(17) 0.054(2) 0.076(3) -0.0098(18) -0.0053(16) -0.0063(15)
C6 0.0543(19) 0.0482(18) 0.0319(15) -0.0067(13) -0.0051(13) 0.0059(15)
C4 0.0464(17) 0.0483(18) 0.0397(16) -0.0151(14) -0.0021(13) -0.0032(14)
C31 0.0423(17) 0.0521(19) 0.0420(17) -0.0093(14) 0.0052(13) 0.0111(14)
C5A 0.054(2) 0.055(2) 0.0404(17) -0.0150(15) -0.0101(14) -0.0033(15)
C10A 0.0277(14) 0.056(2) 0.060(2) -0.0154(16) 0.0082(13) -0.0077(13)
C16 0.0511(19) 0.0408(17) 0.061(2) -0.0107(15) -0.0121(16) -0.0049(14)
F16B 0.134(9) 0.121(6) 0.071(6) -0.022(5) -0.027(5) 0.082(6)
C2 0.066(2) 0.072(3) 0.0447(19) -0.0120(18) 0.0133(17) -0.031(2)
F23 0.154(4) 0.212(5) 0.092(3) 0.032(3) -0.006(2) 0.117(4)
C32 0.0489(19) 0.052(2) 0.0475(19) -0.0044(15) -0.0021(15) 0.0177(15)
F15B 0.168(8) 0.078(4) 0.077(4) -0.045(3) -0.010(5) 0.037(5)
C15A 0.059(2) 0.0471(18) 0.0344(16) -0.0105(13) 0.0006(14) -0.0027(15)
C5 0.0516(19) 0.057(2) 0.0428(18) -0.0163(15) -0.0089(14) 0.0028(16)
O11B 0.167(12) 0.230(16) 0.063(6) -0.083(8) -0.042(7) 0.113(11)
F22 0.451(9) 0.0405(15) 0.072(2) -0.0132(14) 0.055(4) -0.017(3)
F14B 0.085(4) 0.115(7) 0.079(4) -0.001(4) -0.007(3) -0.043(4)
C16A 0.0534(19) 0.0397(16) 0.0440(17) -0.0110(13) -0.0045(14) -0.0066(14)
C1C 0.093(3) 0.091(3) 0.054(2) -0.031(2) 0.017(2) -0.029(3)
C0AA 0.081(7) 0.053(7) 0.061(7) -0.016(5) -0.018(5) 0.003(5)
C1D 0.141(5) 0.050(2) 0.065(3) -0.001(2) 0.031(3) 0.022(3)
N5A 0.039(5) 0.032(3) 0.038(3) -0.0002(19) -0.002(3) 0.004(3)
C18A 0.033(4) 0.036(3) 0.043(4) 0.009(2) 0.009(3) -0.004(3)
C19A 0.055(6) 0.044(4) 0.037(4) 0.015(3) 0.018(4) 0.014(3)
C20A 0.047(5) 0.058(4) 0.033(3) -0.006(2) -0.011(3) 0.017(4)
C21A 0.053(5) 0.033(4) 0.052(4) -0.005(3) -0.012(4) 0.002(3)
C22A 0.080(4) 0.063(3) 0.048(3) -0.018(3) -0.030(3) 0.013(3)
C23A 0.055(3) 0.053(3) 0.062(3) -0.014(3) -0.032(3) 0.003(2)
N6A 0.046(2) 0.040(2) 0.042(2) -0.0081(17) -0.0146(18) 0.0016(16)
C24A 0.043(4) 0.039(4) 0.035(4) -0.016(3) -0.005(3) 0.0092(19)
C25A 0.028(2) 0.034(2) 0.050(3) -0.0105(19) -0.0118(19) 0.0009(17)
N7A 0.0210(18) 0.031(2) 0.038(2) -0.0074(19) -0.0019(14) -0.0030(16)
C29A 0.030(2) 0.033(2) 0.041(3) -0.012(2) -0.0014(19) -0.0054(17)
C28A 0.033(2) 0.043(2) 0.059(3) -0.010(2) 0.009(2) -0.0060(19)
C27A 0.028(2) 0.048(3) 0.085(5) -0.010(3) 0.005(3) -0.002(2)
C26A 0.031(3) 0.039(3) 0.084(5) -0.013(3) -0.006(3) -0.002(2)
C30A 0.032(3) 0.035(3) 0.024(3) -0.008(3) 0.005(2) -0.0075(16)
N8A 0.024(3) 0.031(3) 0.041(3) -0.0058(18) 0.002(2) -0.006(2)
C31A 0.036(3) 0.046(4) 0.040(4) 0.000(3) -0.002(3) -0.011(2)
C32A 0.081(9) 0.043(6) 0.034(5) 0.005(2) 0.007(2) -0.012(3)
C34A 0.032(5) 0.036(5) 0.055(7) -0.005(2) 0.002(3) 0.003(2)
C33A 0.055(7) 0.045(5) 0.054(5) 0.003(2) -0.018(3) 0.004(3)
S9A 0.0211(14) 0.0507(13) 0.0347(12) 0.0009(9) 0.0006(7) -0.0168(7)
O10A 0.068(7) 0.044(4) 0.054(7) 0.001(4) 0.012(4) 0.002(5)
O11A 0.207(12) 0.048(3) 0.049(4) -0.021(3) -0.022(5) -0.014(5)
O12A 0.149(11) 0.141(11) 0.179(14) 0.079(10) -0.111(10) -0.092(9)
C1E 0.172(16) 0.079(9) 0.044(7) -0.003(6) 0.031(9) -0.001(10)
F16A 0.115(9) 0.26(2) 0.051(6) 0.037(9) 0.018(6) 0.085(12)
F15A 0.307(18) 0.270(17) 0.066(5) 0.042(8) 0.062(9) 0.236(15)
F14A 0.27(2) 0.063(7) 0.237(19) 0.012(10) -0.085(17) -0.063(12)

loop_
_atom_type_symbol
_atom_type_description
_atom_type_scat_dispersion_real
_atom_type_scat_dispersion_imag
_atom_type_scat_source
C C 0.0181 0.0091 'International Tables Vol C Tables 4.2.6.8 and 6.1.1.4'
H H 0.0000 0.0000 'International Tables Vol C Tables 4.2.6.8 and 6.1.1.4'
F F 0.0727 0.0534 'International Tables Vol C Tables 4.2.6.8 and 6.1.1.4'
N N 0.0311 0.0180 'International Tables Vol C Tables 4.2.6.8 and 6.1.1.4'
O O 0.0492 0.0322 'International Tables Vol C Tables 4.2.6.8 and 6.1.1.4'
S S 0.3331 0.5567 'International Tables Vol C Tables 4.2.6.8 and 6.1.1.4'
Zn Zn -1.5491 0.6778 'International Tables Vol C Tables 4.2.6.8 and 6.1.1.4'

loop_
_exptl_crystal_face_index_h
_exptl_crystal_face_index_k
_exptl_crystal_face_index_l
_exptl_crystal_face_perp_dist
_exptl_oxdiff_crystal_face_indexfrac_h
_exptl_oxdiff_crystal_face_indexfrac_k
_exptl_oxdiff_crystal_face_indexfrac_l
_exptl_oxdiff_crystal_face_x
_exptl_oxdiff_crystal_face_y
_exptl_oxdiff_crystal_face_z
0 1 0 0.1289 -0.0000 1.0000 0.0000 -0.1183 -0.0241 -0.0127
0 -1 0 0.1289 0.0000 -1.0000 -0.0000 0.1183 0.0241 0.0127
0 0 -1 0.0607 0.0000 -0.0000 -1.0000 -0.0050 -0.0646 0.0238
0 0 1 0.0407 -0.0000 0.0000 1.0000 0.0050 0.0646 -0.0238
1 0 0 0.0191 1.0000 0.0000 -0.0000 0.0324 -0.0478 -0.1065
-1 0 0 0.0191 -1.0000 -0.0000 0.0000 -0.0324 0.0478 0.1065

loop_
_geom_angle_atom_site_label_1
_geom_angle_atom_site_label_2
_geom_angle_atom_site_label_3
_geom_angle
N4 Zn2 N3 76.91(10)
N4 Zn2 N7 97.84(9)
N4 Zn2 N5 83.05(9)
N8 Zn2 N4 104.81(9)
N8 Zn2 N3 97.93(9)
N8 Zn2 N7 76.35(9)
N8 Zn2 N1 87.35(9)
N8 Zn2 N5 161.06(9)
N3 Zn2 N7 171.16(9)
N3 Zn2 N5 100.65(9)
N1 Zn2 N4 160.47(9)
N1 Zn2 N3 86.43(9)
N1 Zn2 N7 99.89(9)
N1 Zn2 N5 90.20(9)
N5 Zn2 N7 85.59(9)
N1A Zn1 N3A 87.78(9)
N1A Zn1 N4A 161.70(9)
N1A Zn1 N5A 90.8(5)
N1A Zn1 N7A 98.62(13)
N1A Zn1 N5B 91.4(7)
N1A Zn1 N7B 93.4(3)
N3A Zn1 N5A 102.2(3)
N3A Zn1 N7A 169.74(14)
N3A Zn1 N5B 98.9(5)
N3A Zn1 N7B 176.2(2)
N4A Zn1 N3A 76.64(9)
N4A Zn1 N5A 83.2(5)
N4A Zn1 N7A 98.20(13)
N4A Zn1 N5B 100.3(7)
N4A Zn1 N7B 101.6(3)
N5A Zn1 N7A 85.8(4)
N5A Zn1 N7B 74.2(4)
N7A Zn1 N7B 12.7(2)
N8A Zn1 N1A 89.3(4)
N8A Zn1 N3A 94.4(3)
N8A Zn1 N4A 101.2(4)
N8A Zn1 N5A 163.4(3)
N8A Zn1 N7A 77.8(3)
N8A Zn1 N5B 5.0(8)
N8A Zn1 N7B 89.3(4)
N8A Zn1 N8B 167.5(8)
N5B Zn1 N5A 158.8(7)
N5B Zn1 N7A 73.0(5)
N5B Zn1 N7B 84.6(6)
N8B Zn1 N1A 92.3(9)
N8B Zn1 N3A 98.0(6)
N8B Zn1 N4A 80.6(9)
N8B Zn1 N5A 4.4(10)
N8B Zn1 N7A 89.8(6)
N8B Zn1 N5B 162.7(6)
N8B Zn1 N7B 78.3(7)
O4 S1 O2 113.68(18)
O4 S1 C5B 103.17(17)
O3 S1 O4 114.80(16)
O3 S1 O2 116.42(19)
O3 S1 C5B 102.34(16)
O2 S1 C5B 104.01(17)
O18 S17 O20 114.9(2)
O18 S17 C1D 103.6(2)
O20 S17 C1D 103.3(2)
O19 S17 O18 115.2(2)
O19 S17 O20 113.75(19)
O19 S17 C1D 104.1(3)
O26 S25 C1C 104.2(2)
O28 S25 O26 114.23(18)
O28 S25 C1C 101.6(2)
O27 S25 O26 116.7(2)
O27 S25 O28 114.8(3)
O27 S25 C1C 102.5(3)
O10B S9B O12B 104.1(9)
O10B S9B C0AA 103.7(9)
O12B S9B C0AA 100.4(7)
O11A S9B O10B 125.4(10)
O11A S9B O12B 110.4(7)
O11A S9B C0AA 109.9(6)
C17 N4 Zn2 124.5(2)
C17 N4 C13 118.7(3)
C13 N4 Zn2 113.5(2)
C34 N8 Zn2 124.96(19)
C34 N8 C30 118.6(2)
C30 N8 Zn2 116.39(19)
C7 N2 C8 129.4(3)
C7 N2 C6 107.0(3)
C6 N2 C8 123.1(3)
C12 N3 Zn2 114.0(2)
C8 N3 Zn2 127.63(19)
C8 N3 C12 118.2(2)
C23 N6 C25 123.9(2)
C24 N6 C23 107.0(2)
C24 N6 C25 128.9(2)
C7A N1A Zn1 120.43(19)
C1A N1A Zn1 121.4(2)
C1A N1A C7A 114.7(3)
C12A N3A Zn1 114.40(18)
C8A N3A Zn1 127.58(19)
C8A N3A C12A 117.8(2)
C7A N2A C8A 130.8(2)
C7A N2A C6A 106.6(2)
C6A N2A C8A 121.8(2)
C29 N7 Zn2 112.43(17)
C25 N7 Zn2 127.33(18)
C25 N7 C29 117.6(2)
N3A C12A C13A 115.9(2)
N3A C12A C11A 122.9(3)
C11A C12A C13A 121.2(3)
C13A N4A Zn1 114.71(19)
C17A N4A Zn1 124.4(2)
C17A N4A C13A 118.3(3)
C10A C9A C8A 118.2(3)
C1 N1 Zn2 120.5(2)
C7 N1 Zn2 119.15(19)
C7 N1 C1 115.0(3)
N4A C13A C12A 116.3(2)
N4A C13A C14A 121.7(3)
C14A C13A C12A 122.0(3)
N3 C12 C13 115.9(2)
N3 C12 C11 122.0(3)
C11 C12 C13 122.0(3)
C18 N5 Zn2 118.34(19)
C24 N5 Zn2 120.37(18)
C24 N5 C18 114.5(3)
N1A C7A N2A 125.7(3)
N1A C7A C4A 125.4(3)
N2A C7A C4A 108.9(3)
C29 C28 C27 118.2(3)
N7 C29 C28 122.6(3)
N7 C29 C30 115.5(2)
C28 C29 C30 121.9(3)
C22 C23 N6 110.2(3)
N7 C25 N6 117.4(2)
N7 C25 C26 123.2(3)
C26 C25 N6 119.4(3)
N1 C1 C2 124.0(3)
N8 C34 C33 122.8(3)
C7A C4A C5A 106.6(3)
C3A C4A C7A 117.7(3)
C3A C4A C5A 135.7(3)
N4 C17 C16 123.1(3)
C12A C11A C10A 117.7(3)
N8 C30 C29 116.0(2)
N8 C30 C31 121.9(3)
C31 C30 C29 122.1(3)
N1A C1A C2A 124.6(3)
N4 C13 C12 116.0(3)
N4 C13 C14 121.3(3)
C14 C13 C12 122.7(3)
N3A C8A N2A 117.3(2)
N3A C8A C9A 123.2(3)
C9A C8A N2A 119.5(3)
C32 C33 C34 118.4(3)
C10 C11 C12 118.6(3)
C3A C2A C1A 119.4(3)
N3 C8 N2 118.0(2)
N3 C8 C9 122.7(3)
C9 C8 N2 119.3(3)
N5 C18 C19 124.4(3)
C5A C6A N2A 110.3(3)
C26 C27 C28 119.7(3)
C18 C19 C20 120.2(3)
C9 C10 C11 120.1(3)
N4A C17A C16A 123.0(3)
C27 C26 C25 118.5(3)
C15 C14 C13 119.3(3)
C24 C21 C22 106.6(3)
C20 C21 C24 118.0(3)
C20 C21 C22 135.5(3)
C15A C14A C13A 119.2(3)
C2 C3 C4 117.8(3)
N6 C24 C21 108.5(3)
N5 C24 N6 125.7(3)
N5 C24 C21 125.9(3)
C23 C22 C21 107.7(3)
F7 C5B S1 111.9(3)
F7 C5B F6 107.1(3)
F7 C5B F8 107.5(3)
F6 C5B S1 111.2(3)
F8 C5B S1 111.6(3)
F8 C5B F6 107.4(3)
N2 C7 C4 108.4(3)
N1 C7 N2 126.0(3)
N1 C7 C4 125.6(3)
C2A C3A C4A 118.0(3)
C10 C9 C8 118.1(3)
C19 C20 C21 117.1(3)
C14 C15 C16 119.4(3)
C5 C6 N2 110.2(3)
C3 C4 C7 117.5(3)
C3 C4 C5 135.8(3)
C7 C4 C5 106.7(3)
C32 C31 C30 118.4(3)
C6A C5A C4A 107.6(3)
C9A C10A C11A 120.0(3)
C17 C16 C15 118.1(3)
C3 C2 C1 120.2(3)
C33 C32 C31 119.8(3)
C14A C15A C16A 119.2(3)
C6 C5 C4 107.6(3)
C17A C16A C15A 118.7(3)
F32 C1C S25 112.1(4)
F31 C1C S25 112.0(4)
F31 C1C F32 106.1(4)
F30 C1C S25 111.4(4)
F30 C1C F32 107.9(5)
F30 C1C F31 107.0(5)
F16B C0AA S9B 112.0(10)
F16B C0AA F14B 107.4(13)
F15B C0AA S9B 114.4(9)
F15B C0AA F16B 113.4(10)
F15B C0AA F14B 106.9(10)
F14B C0AA S9B 101.7(8)
F24 C1D S17 112.6(3)
F24 C1D F23 106.7(5)
F24 C1D F22 108.0(5)
F23 C1D S17 110.6(4)
F22 C1D S17 110.0(4)
F22 C1D F23 108.7(5)
C18A N5A Zn1 115.9(8)
C24A N5A Zn1 122.1(10)
C24A N5A C18A 115.2(12)
C19A C18A N5A 118.0(11)
C18A C19A C20A 119.7(10)
C21A C20A C19A 117.5(8)
C20A C21A C22A 129.9(8)
C20A C21A C24A 125.3(9)
C24A C21A C22A 104.0(8)
C23A C22A C21A 107.8(5)
C22A C23A N6A 110.1(5)
C24A N6A C23A 107.0(6)
C24A N6A C25A 129.7(6)
C25A N6A C23A 123.0(4)
N5A C24A C21A 123.4(10)
N5A C24A N6A 125.5(10)
N6A C24A C21A 110.8(8)
N6A C25A C26A 120.0(4)
N7A C25A N6A 118.3(4)
N7A C25A C26A 121.6(5)
C25A N7A Zn1 126.1(3)
C25A N7A C29A 118.3(4)
C29A N7A Zn1 111.8(3)
N7A C29A C28A 122.0(4)
N7A C29A C30A 115.1(5)
C28A C29A C30A 122.9(5)
C27A C28A C29A 118.8(5)
C26A C27A C28A 121.1(6)
C27A C26A C25A 118.0(6)
N8A C30A C29A 116.9(8)
N8A C30A C31A 122.2(8)
C31A C30A C29A 120.9(6)
C30A N8A Zn1 114.9(7)
C34A N8A Zn1 128.3(9)
C34A N8A C30A 116.8(11)
C30A C31A C32A 116.5(8)
C33A C32A C31A 118.4(11)
N8A C34A C33A 126.3(14)
C32A C33A C34A 119.7(13)
C18B N5B Zn1 113.9(16)
C24B N5B Zn1 127.0(16)
C24B N5B C18B 117(2)
C19B C18B N5B 118(2)
C18B C19B C20B 117(2)
C21B C20B C19B 119(2)
C20B C21B C22B 132.5(18)
C20B C21B C24B 125.5(19)
C24B C21B C22B 102.0(12)
C23B C22B C21B 108.8(10)
C22B C23B N6B 110.2(9)
C24B N6B C23B 105.1(10)
C24B N6B C25B 133.0(10)
C25B N6B C23B 121.8(8)
N5B C24B C21B 121.5(16)
N5B C24B N6B 124.5(16)
C21B C24B N6B 113.7(13)
N6B C25B C26B 119.7(9)
N7B C25B N6B 119.8(8)
N7B C25B C26B 120.4(9)
C25B N7B Zn1 127.8(7)
C25B N7B C29B 119.0(9)
C29B N7B Zn1 112.3(6)
N7B C29B C30B 116.5(12)
C28B C29B N7B 121.5(10)
C28B C29B C30B 121.5(13)
C27B C28B C29B 118.7(10)
C26B C27B C28B 122.2(13)
C27B C26B C25B 117.6(12)
N8B C30B C29B 116.3(19)
N8B C30B C31B 124.4(19)
C31B C30B C29B 118.0(17)
C30B N8B Zn1 114.3(17)
C34B N8B Zn1 131(2)
C34B N8B C30B 115(3)
N8B C34B C33B 138(3)
C32B C33B C34B 121(4)
C33B C32B C31B 116(3)
C30B C31B C32B 101.3(16)
O11B S9A C1E 101.3(9)
O10A S9A O11B 108.8(9)
O10A S9A O12A 122.6(12)
O10A S9A C1E 111.0(10)
O12A S9A O11B 106.7(11)
O12A S9A C1E 104.3(8)
F16A C1E S9A 114.4(14)
F15A C1E S9A 105.4(11)
F15A C1E F16A 102.4(14)
F14A C1E S9A 116.8(13)
F14A C1E F16A 105.3(19)
F14A C1E F15A 111.7(19)

loop_
_geom_bond_atom_site_label_1
_geom_bond_atom_site_label_2
_geom_bond_distance
Zn2 N4 2.153(2)
Zn2 N8 2.129(2)
Zn2 N3 2.157(2)
Zn2 N7 2.202(2)
Zn2 N1 2.144(2)
Zn2 N5 2.172(2)
Zn1 N1A 2.126(2)
Zn1 N3A 2.172(2)
Zn1 N4A 2.140(2)
Zn1 N5A 2.186(13)
Zn1 N7A 2.200(4)
Zn1 N8A 2.097(10)
Zn1 N5B 2.19(2)
Zn1 N7B 2.215(10)
Zn1 N8B 2.11(3)
S1 O4 1.431(3)
S1 O3 1.430(2)
S1 O2 1.431(3)
S1 C5B 1.825(3)
S17 O18 1.420(3)
S17 O20 1.444(3)
S17 O19 1.418(3)
S17 C1D 1.809(5)
S25 O26 1.441(3)
S25 O28 1.427(3)
S25 O27 1.422(3)
S25 C1C 1.800(5)
S9B O10B 1.433(9)
S9B O12B 1.573(8)
S9B C0AA 1.714(11)
S9B O11A 1.351(8)
N4 C17 1.342(4)
N4 C13 1.347(4)
N8 C34 1.341(4)
N8 C30 1.344(4)
N2 C8 1.411(4)
N2 C7 1.384(4)
N2 C6 1.409(4)
F7 C5B 1.315(4)
N3 C12 1.360(4)
N3 C8 1.335(4)
F24 C1D 1.306(5)
N6 C23 1.404(4)
N6 C25 1.415(4)
N6 C24 1.387(4)
N1A C7A 1.341(4)
N1A C1A 1.339(4)
N3A C12A 1.354(4)
N3A C8A 1.330(4)
N2A C7A 1.392(4)
N2A C8A 1.417(4)
N2A C6A 1.405(4)
N7 C29 1.358(4)
N7 C25 1.336(4)
F6 C5B 1.326(4)
C12A C13A 1.479(4)
C12A C11A 1.379(4)
N4A C13A 1.352(4)
N4A C17A 1.342(4)
C9A C8A 1.379(4)
C9A C10A 1.377(5)
N1 C1 1.348(4)
N1 C7 1.334(4)
F32 C1C 1.327(5)
F31 C1C 1.317(5)
F8 C5B 1.319(4)
C13A C14A 1.390(4)
C12 C13 1.484(5)
C12 C11 1.384(4)
N5 C18 1.347(4)
N5 C24 1.331(4)
C7A C4A 1.400(4)
C28 C29 1.385(4)
C28 C27 1.391(4)
C29 C30 1.487(4)
C23 C22 1.347(5)
C25 C26 1.389(4)
C1 C2 1.383(5)
C34 C33 1.380(4)
C4A C3A 1.389(5)
C4A C5A 1.435(5)
C17 C16 1.381(5)
C11A C10A 1.388(5)
C30 C31 1.391(4)
C1A C2A 1.386(5)
C13 C14 1.393(5)
C33 C32 1.375(5)
C11 C10 1.382(5)
C2A C3A 1.380(5)
C8 C9 1.400(4)
C18 C19 1.384(5)
C6A C5A 1.350(5)
C27 C26 1.372(4)
C19 C20 1.385(5)
C10 C9 1.371(5)
F30 C1C 1.306(7)
C17A C16A 1.375(4)
C14 C15 1.380(5)
C21 C24 1.407(4)
C21 C22 1.433(4)
C21 C20 1.390(4)
C14A C15A 1.379(5)
C3 C4 1.393(5)
C3 C2 1.379(5)
C7 C4 1.407(4)
C15 C16 1.388(5)
C6 C5 1.343(5)
C4 C5 1.432(5)
C31 C32 1.387(5)
F16B C0AA 1.315(11)
F23 C1D 1.323(8)
F15B C0AA 1.295(10)
C15A C16A 1.383(5)
O11B S9A 1.461(10)
F22 C1D 1.307(7)
F14B C0AA 1.335(12)
N5A C18A 1.435(17)
N5A C24A 1.315(13)
C18A C19A 1.414(16)
C19A C20A 1.447(18)
C20A C21A 1.187(14)
C21A C22A 1.502(11)
C21A C24A 1.386(14)
C22A C23A 1.335(8)
C23A N6A 1.412(6)
N6A C24A 1.386(11)
N6A C25A 1.389(6)
C25A N7A 1.345(6)
C25A C26A 1.414(7)
N7A C29A 1.361(7)
C29A C28A 1.379(6)
C29A C30A 1.481(9)
C28A C27A 1.368(8)
C27A C26A 1.359(9)
C30A N8A 1.375(11)
C30A C31A 1.408(11)
N8A C34A 1.290(14)
C31A C32A 1.454(15)
C32A C33A 1.341(15)
C34A C33A 1.361(15)
N5B C18B 1.45(2)
N5B C24B 1.31(2)
C18B C19B 1.42(2)
C19B C20B 1.46(2)
C20B C21B 1.20(2)
C21B C22B 1.505(16)
C21B C24B 1.383(19)
C22B C23B 1.345(13)
C23B N6B 1.416(12)
N6B C24B 1.392(17)
N6B C25B 1.402(11)
C25B N7B 1.362(11)
C25B C26B 1.423(14)
N7B C29B 1.368(12)
C29B C28B 1.368(12)
C29B C30B 1.497(18)
C28B C27B 1.362(13)
C27B C26B 1.357(14)
C30B N8B 1.38(2)
C30B C31B 1.49(3)
N8B C34B 1.13(4)
C34B C33B 1.31(5)
C33B C32B 1.19(5)
C32B C31B 1.86(3)
S9A O10A 1.409(11)
S9A O12A 1.416(9)
S9A C1E 1.710(15)
C1E F16A 1.316(13)
C1E F15A 1.308(12)
C1E F14A 1.297(13)

loop_
_geom_hbond_atom_site_label_D
_geom_hbond_atom_site_label_H
_geom_hbond_atom_site_label_A
_geom_hbond_distance_DH
_geom_hbond_distance_HA
_geom_hbond_distance_DA
_geom_hbond_angle_DHA
C23A H23A O1 0.95 2.03 2.801(13) 136.7
O1 H1B O2 0.87 1.79 2.658(12) 172.2
O1 H1C O11B 0.87 1.69 2.42(2) 139.8
O1 H1C O11A 0.87 1.95 2.709(16) 144.8
